data_9000779
loop_
_publ_author_name
'Levien, L.'
'Prewitt, C. T.'
'Weidner, D. J.'

_publ_section_title
;
 Structure and elastic properties of quartz at pressure
 P = 55.8 kbar
;
_journal_name_full 'American Mineralogist'
_journal_page_first 920
_journal_page_last 930
_journal_volume 65
_journal_year 1980
_chemical_formula_sum 'O2 Si'
_chemical_name_mineral Quartz
_symmetry_space_group_name_H-M 'P 32 2 1'
_cell_angle_alpha 90
_cell_angle_beta 90
_cell_angle_gamma 120
_cell_length_a 4.722
_cell_length_b 4.722
_cell_length_c 5.267
_cell_formula_units_Z 3
_cell_volume 101.706
_database_code_amcsd 0000793
_diffrn_ambient_pressure 5.58e+06
_exptl_crystal_density_diffrn 2.943
_cod_original_formula_sum 'Si O2'
_cod_database_code 9000779

loop_
_space_group_symop_operation_xyz
x,y,z
y,x,2/3-z
-y,x-y,2/3+z
-x,-x+y,1/3-z
-x+y,-x,1/3+z
x-y,-y,-z

loop_
_atom_site_aniso_label
_atom_site_aniso_U_11
_atom_site_aniso_U_22
_atom_site_aniso_U_33
_atom_site_aniso_U_12
_atom_site_aniso_U_13
_atom_site_aniso_U_23
Si 0.00695 0.00627 0.00506 0.00313 -0.00022 -0.00044
O 0.01296 0.00991 0.00871 0.00669 -0.00349 -0.00327

loop_
_atom_site_label
_atom_site_fract_x
_atom_site_fract_y
_atom_site_fract_z
Si 0.45370 0.00000 0.00000
O 0.40470 0.29260 0.09980

loop_
_cod_related_entry_id
_cod_related_entry_database
_cod_related_entry_code
1 AMCSD 0000793
